data_7061547
loop_
_publ_author_name
'Darii, Mariana'
'Beleaev, Ecaterina S.'
'Kravtsov, Victor Ch.'
'Bourosh, Paulina'
'Chumakov, Yurii'
'Hauser, J\"urg'
'Decurtins, Silvio'
'Liu, Shi-Xia'
'Sultanova, Olga'
'Baca, Svetlana G.'

_publ_section_title
;
 Crystalline multicomponent compounds involving hexaammine cobalt(iii)
 cations
;
_journal_issue 23
_journal_name_full 'New Journal of Chemistry'
_journal_page_first 11404
_journal_page_last 11421
_journal_paper_doi 10.1039/D2NJ01655A
_journal_volume 46
_journal_year 2022
_chemical_formula_sum 'C168 H438 Cl Co19 N90 O180'
_chemical_formula_weight 7755.18
_space_group_crystal_system trigonal
_space_group_IT_number 148
_space_group_name_Hall '-R 3'
_space_group_name_H-M_alt 'R -3 :H'
_atom_sites_solution_hydrogens mixed
_atom_sites_solution_primary direct
_atom_sites_solution_secondary difmap
_audit_creation_method SHELXL-2014/7
_audit_update_record
;
2022-05-20 deposited with the CCDC.	2022-05-23 downloaded from the CCDC.
;
_cell_angle_alpha 90
_cell_angle_beta 90
_cell_angle_gamma 120
_cell_formula_units_Z 3
_cell_length_a 28.3469(3)
_cell_length_b 28.3469(3)
_cell_length_c 34.2636(4)
_cell_measurement_reflns_used 13010
_cell_measurement_temperature 173(2)
_cell_measurement_theta_max 27.7400
_cell_measurement_theta_min 2.0230
_cell_volume 23843.8(5)
_computing_cell_refinement
;
CrysAlisPro, Agilent Technologies,
Version 1.171.37.33 (release 27-03-2014 CrysAlis171 .NET)
(compiled Mar 27 2014,17:12:48)
;
_computing_data_collection
;
CrysAlisPro, Agilent Technologies,
Version 1.171.37.33 (release 27-03-2014 CrysAlis171 .NET)
(compiled Mar 27 2014,17:12:48)
;
_computing_data_reduction
;
CrysAlisPro, Agilent Technologies,
Version 1.171.37.33 (release 27-03-2014 CrysAlis171 .NET)
(compiled Mar 27 2014,17:12:48)
;
_computing_molecular_graphics MERCURY
_computing_publication_material
;
SHELX-97 (Sheldrick, 2008)
;
_computing_structure_refinement 'SHELXL-2014/7 (Sheldrick, 2014)'
_computing_structure_solution SHELXS97
_diffrn_ambient_temperature 173(2)
_diffrn_detector_area_resol_mean 16.0965
_diffrn_measured_fraction_theta_full 0.998
_diffrn_measured_fraction_theta_max 0.998
_diffrn_measurement_device_type 'SuperNova, Eos'
_diffrn_measurement_method '\w scans'
_diffrn_radiation_type MoK\a
_diffrn_radiation_wavelength 0.71073
_diffrn_reflns_av_unetI/netI 0.0504
_diffrn_reflns_Laue_measured_fraction_full 0.998
_diffrn_reflns_Laue_measured_fraction_max 0.998
_diffrn_reflns_limit_h_max 34
_diffrn_reflns_limit_h_min -34
_diffrn_reflns_limit_k_max 34
_diffrn_reflns_limit_k_min -32
_diffrn_reflns_limit_l_max 41
_diffrn_reflns_limit_l_min -41
_diffrn_reflns_number 45956
_diffrn_reflns_point_group_measured_fraction_full 0.998
_diffrn_reflns_point_group_measured_fraction_max 0.998
_diffrn_reflns_theta_full 25.242
_diffrn_reflns_theta_max 25.498
_diffrn_reflns_theta_min 1.762
_diffrn_source 'fine-focus sealed tube'
_exptl_absorpt_coefficient_mu 1.091
_exptl_absorpt_correction_T_max 1.00000
_exptl_absorpt_correction_T_min 0.86490
_exptl_absorpt_correction_type multi-scan
_exptl_absorpt_process_details 'CrystAlias Pro'
_exptl_crystal_colour brown
_exptl_crystal_density_diffrn 1.620
_exptl_crystal_description prism
_exptl_crystal_F_000 12138
_exptl_crystal_size_max 0.380
_exptl_crystal_size_mid 0.310
_exptl_crystal_size_min 0.240
_exptl_transmission_factor_max 1.00000
_exptl_transmission_factor_min 0.86490
_refine_diff_density_max 1.860
_refine_diff_density_min -1.423
_refine_diff_density_rms 0.109
_refine_ls_extinction_method none
_refine_ls_goodness_of_fit_ref 1.001
_refine_ls_hydrogen_treatment mixed
_refine_ls_matrix_type full
_refine_ls_number_parameters 758
_refine_ls_number_reflns 45956
_refine_ls_number_restraints 490
_refine_ls_restrained_S_all 0.997
_refine_ls_R_factor_all 0.0861
_refine_ls_R_factor_gt 0.0591
_refine_ls_shift/su_max 0.001
_refine_ls_shift/su_mean 0.000
_refine_ls_structure_factor_coef Fsqd
_refine_ls_weighting_details 'w=1/[\s^2^(Fo^2^)+(0.1050P)^2^+15.3567P] where P=(Fo^2^+2Fc^2^)/3'
_refine_ls_weighting_scheme calc
_refine_ls_wR_factor_gt 0.1624
_refine_ls_wR_factor_ref 0.1838
_reflns_Friedel_coverage 0.000
_reflns_number_gt 32480
_reflns_number_total 45956
_reflns_threshold_expression 'I > 2\s(I)'
_cod_data_source_file d2nj01655a2.cif
_cod_data_source_block Comp6n2_5
_cod_depositor_comments 'Adding full bibliography for 7061540--7061548.cif.'
_cod_original_cell_volume 23843.8(6)
_cod_database_code 7061547
_shelx_shelxl_version_number 2014/7
_shelx_space_group_comment
;
The symmetry employed for this shelxl refinement is uniquely defined
by the following loop, which should always be used as a source of
symmetry information in preference to the above space-group names.
They are only intended as comments.
;
_shelx_estimated_absorpt_t_min 0.682
_shelx_estimated_absorpt_t_max 0.780
_exptl_absorpt_special_details
;
Empirical absorption correction using spherical harmonics,
implemented in SCALE3 ABSPACK scaling algorithm
;

loop_
_space_group_symop_operation_xyz
'x, y, z'
'-y, x-y, z'
'-x+y, -x, z'
'x+2/3, y+1/3, z+1/3'
'-y+2/3, x-y+1/3, z+1/3'
'-x+y+2/3, -x+1/3, z+1/3'
'x+1/3, y+2/3, z+2/3'
'-y+1/3, x-y+2/3, z+2/3'
'-x+y+1/3, -x+2/3, z+2/3'
'-x, -y, -z'
'y, -x+y, -z'
'x-y, x, -z'
'-x+2/3, -y+1/3, -z+1/3'
'y+2/3, -x+y+1/3, -z+1/3'
'x-y+2/3, x+1/3, -z+1/3'
'-x+1/3, -y+2/3, -z+2/3'
'y+1/3, -x+y+2/3, -z+2/3'
'x-y+1/3, x+2/3, -z+2/3'

loop_
_atom_site_label
_atom_site_type_symbol
_atom_site_fract_x
_atom_site_fract_y
_atom_site_fract_z
_atom_site_U_iso_or_equiv
_atom_site_adp_type
_atom_site_occupancy
_atom_site_site_symmetry_order
_atom_site_calc_flag
_atom_site_refinement_flags_posn
_atom_site_refinement_flags_adp
_atom_site_refinement_flags_occupancy
_atom_site_disorder_assembly
_atom_site_disorder_group
Co1 Co 0.66910(2) 0.83236(2) 0.48656(2) 0.01855(17) Uani 1 1 d . U . . .
Co2 Co 1.0000 1.0000 0.15254(2) 0.0185(2) Uani 1 3 d S TU P . .
Co3 Co 0.51731(2) 0.55344(2) 0.38956(2) 0.02615(18) Uani 1 1 d . U . . .
Co4 Co 0.8333 0.6667 0.6667 0.0143(2) Uani 1 2 d S U P . .
Co5 Co 0.3333 0.6667 0.6667 0.0124(3) Uani 1 6 d S TU P . .
Co6 Co 1.0000 1.0000 0.5000 0.0740(8) Uani 1 6 d S TU P A 1
N15 N 1.0000 1.0000 0.4424(4) 0.108(4) Uani 1 3 d S TU P A 1
N16 N 0.9644(10) 1.0444(9) 0.5074(7) 0.081(6) Uani 0.3333 1 d . U P A 1
N17 N 0.9286(8) 0.9317(7) 0.5056(7) 0.085(7) Uani 0.3333 1 d . U P A 1
O1 O 0.74027(12) 0.86318(12) 0.45322(8) 0.0292(7) Uani 1 1 d . U . . .
O2 O 0.82632(14) 0.88218(16) 0.45529(12) 0.0586(11) Uani 1 1 d . U . . .
O3 O 0.68079(12) 0.73081(13) 0.62713(8) 0.0339(7) Uani 1 1 d . U . . .
O4 O 0.75215(12) 0.71858(13) 0.62390(9) 0.0354(8) Uani 1 1 d . U . . .
O5 O 0.63702(12) 0.87153(12) 0.45397(8) 0.0278(7) Uani 1 1 d . U . . .
O6 O 0.61879(14) 0.93944(14) 0.45467(10) 0.0474(9) Uani 1 1 d . U . . .
O7 O 0.79804(14) 0.96335(14) 0.61507(10) 0.0474(9) Uani 1 1 d . U . . .
O8 O 0.76980(14) 1.02234(13) 0.62883(10) 0.0459(9) Uani 1 1 d . U . . .
O9 O 0.63073(12) 0.76228(12) 0.45242(8) 0.0275(7) Uani 1 1 d . U . . .
O10 O 0.56055(13) 0.67731(13) 0.45031(9) 0.0404(8) Uani 1 1 d . U . . .
O11 O 0.53706(11) 0.82462(11) 0.61566(8) 0.0265(7) Uani 1 1 d . U . . .
O12 O 0.47105(11) 0.73838(11) 0.62374(8) 0.0262(7) Uani 1 1 d . U . . .
O13 O 0.95954(12) 0.92811(12) 0.11991(8) 0.0282(7) Uani 1 1 d . U . . .
O14 O 0.89308(13) 0.84091(13) 0.12358(10) 0.0446(9) Uani 1 1 d . U . . .
O15 O 0.87326(12) 1.00418(12) 0.27922(9) 0.0352(8) Uani 1 1 d . U . . .
O16 O 0.80279(13) 0.92098(14) 0.28873(10) 0.0548(10) Uani 1 1 d . U . . .
N1 N 0.71768(13) 0.80933(13) 0.52035(9) 0.0191(7) Uani 1 1 d . U . . .
N2 N 0.69333(13) 0.90486(13) 0.51967(9) 0.0216(7) Uani 1 1 d . U . . .
N3 N 0.59601(13) 0.78282(12) 0.51869(9) 0.0178(7) Uani 1 1 d . U . . .
N4 N 0.92723(13) 0.95339(13) 0.18526(9) 0.0196(7) Uani 1 1 d . U . . .
N5 N 0.55796(14) 0.57000(14) 0.43882(10) 0.0335(9) Uani 1 1 d . U . . .
H5A H 0.5390 0.5427 0.4562 0.050 Uiso 1 1 calc R U . . .
H5B H 0.5627 0.6019 0.4487 0.050 Uiso 1 1 calc R U . . .
H5C H 0.5910 0.5731 0.4344 0.050 Uiso 1 1 calc R U . . .
N6 N 0.55808(14) 0.63104(14) 0.37633(10) 0.0301(9) Uani 1 1 d . U . . .
H6A H 0.5603 0.6511 0.3977 0.045 Uiso 1 1 calc R U . . .
H6B H 0.5407 0.6380 0.3568 0.045 Uiso 1 1 calc R U . . .
H6C H 0.5922 0.6401 0.3684 0.045 Uiso 1 1 calc R U . . .
N7 N 0.47647(18) 0.53754(15) 0.34036(12) 0.0475(11) Uani 1 1 d . U . . .
H7A H 0.4762 0.5088 0.3283 0.071 Uiso 1 1 calc R U . . .
H7B H 0.4926 0.5672 0.3245 0.071 Uiso 1 1 calc R U . . .
H7C H 0.4416 0.5292 0.3454 0.071 Uiso 1 1 calc R U . . .
N8 N 0.47755(16) 0.47593(15) 0.40283(12) 0.0396(10) Uani 1 1 d . U . . .
H8A H 0.4720 0.4721 0.4291 0.059 Uiso 1 1 d R U . . .
H8B H 0.4973 0.4602 0.3953 0.059 Uiso 1 1 d R U . . .
H8C H 0.4449 0.4595 0.3903 0.059 Uiso 1 1 d R U . . .
N9 N 0.57390(16) 0.54410(15) 0.36318(11) 0.0386(10) Uani 1 1 d . U . . .
H9A H 0.5686 0.5425 0.3369 0.058 Uiso 1 1 d R U . . .
H9B H 0.5719 0.5127 0.3715 0.058 Uiso 1 1 d R U . . .
H9C H 0.6073 0.5728 0.3690 0.058 Uiso 1 1 d R U . . .
N10 N 0.46116(14) 0.56297(15) 0.41622(12) 0.0398(10) Uani 1 1 d . U . . .
H10A H 0.4276 0.5351 0.4097 0.060 Uiso 1 1 calc R U . . .
H10B H 0.4641 0.5952 0.4088 0.060 Uiso 1 1 calc R U . . .
H10C H 0.4658 0.5631 0.4425 0.060 Uiso 1 1 calc R U . . .
N11 N 0.76992(13) 0.62523(14) 0.63328(10) 0.0260(8) Uani 1 1 d . U . . .
H11A H 0.7686 0.6477 0.6148 0.039 Uiso 1 1 calc R U . . .
H11B H 0.7391 0.6109 0.6480 0.039 Uiso 1 1 calc R U . . .
H11C H 0.7724 0.5979 0.6214 0.039 Uiso 1 1 calc R U . . .
N12 N 0.85970(14) 0.73196(14) 0.63435(10) 0.0294(8) Uani 1 1 d . U . . .
H12A H 0.8857 0.7342 0.6177 0.044 Uiso 1 1 d R U . . .
H12B H 0.8741 0.7620 0.6499 0.044 Uiso 1 1 d R U . . .
H12C H 0.8315 0.7300 0.6204 0.044 Uiso 1 1 d R U . . .
N13 N 0.87536(14) 0.64215(14) 0.63649(10) 0.0268(8) Uani 1 1 d . U . . .
H13A H 0.8526 0.6143 0.6206 0.040 Uiso 1 1 calc R U . . .
H13B H 0.8925 0.6305 0.6530 0.040 Uiso 1 1 calc R U . . .
H13C H 0.9006 0.6702 0.6218 0.040 Uiso 1 1 calc R U . . .
N14 N 0.36626(13) 0.73275(12) 0.63479(9) 0.0200(7) Uani 1 1 d . U . . .
H14A H 0.3754 0.7622 0.6503 0.030 Uiso 1 1 calc R U . . .
H14B H 0.3420 0.7303 0.6163 0.030 Uiso 1 1 calc R U . . .
H14C H 0.3967 0.7366 0.6229 0.030 Uiso 1 1 calc R U . . .
C1 C 0.76725(16) 0.82649(16) 0.50498(11) 0.0215(9) Uani 1 1 d . U . . .
C2 C 0.80416(16) 0.81410(17) 0.52157(12) 0.0255(9) Uani 1 1 d . U . . .
H2 H 0.8387 0.8263 0.5098 0.031 Uiso 1 1 calc R U . . .
C3 C 0.78996(16) 0.78365(17) 0.55553(12) 0.0239(9) Uani 1 1 d . U . . .
H3 H 0.8145 0.7740 0.5671 0.029 Uiso 1 1 calc R U . . .
C4 C 0.73975(16) 0.76727(15) 0.57263(11) 0.0189(8) Uani 1 1 d . U . . .
C5 C 0.70473(16) 0.78102(15) 0.55380(11) 0.0196(8) Uani 1 1 d . U . . .
H5 H 0.6701 0.7698 0.5652 0.023 Uiso 1 1 calc R U . . .
C6 C 0.77922(18) 0.85992(18) 0.46783(13) 0.0290(10) Uani 1 1 d . U . . .
C7 C 0.72333(17) 0.73627(17) 0.61076(11) 0.0235(9) Uani 1 1 d . U . . .
C8 C 0.67439(16) 0.93633(16) 0.50515(12) 0.0236(9) Uani 1 1 d . U . . .
C9 C 0.68571(18) 0.98513(17) 0.52217(13) 0.0301(10) Uani 1 1 d . U . . .
H9 H 0.6722 1.0067 0.5109 0.036 Uiso 1 1 calc R U . . .
C10 C 0.71660(18) 1.00210(17) 0.55542(13) 0.0310(10) Uani 1 1 d . U . . .
H10 H 0.7242 1.0352 0.5677 0.037 Uiso 1 1 calc R U . . .
C11 C 0.73687(17) 0.97036(16) 0.57119(12) 0.0257(9) Uani 1 1 d . U . . .
C12 C 0.72398(16) 0.92193(16) 0.55221(12) 0.0239(9) Uani 1 1 d . U . . .
H12 H 0.7374 0.8999 0.5627 0.029 Uiso 1 1 calc R U . . .
C13 C 0.64078(17) 0.91474(17) 0.46829(12) 0.0269(10) Uani 1 1 d . U . . .
C14 C 0.77130(19) 0.98683(18) 0.60775(14) 0.0339(11) Uani 1 1 d . U . . .
C15 C 0.56453(16) 0.73338(15) 0.50265(11) 0.0195(8) Uani 1 1 d . U . . .
C16 C 0.51510(16) 0.69543(16) 0.51832(12) 0.0246(9) Uani 1 1 d . U . . .
H16 H 0.4940 0.6609 0.5063 0.030 Uiso 1 1 calc R U . . .
C17 C 0.49668(16) 0.70837(16) 0.55183(11) 0.0221(9) Uani 1 1 d . U . . .
H17 H 0.4627 0.6828 0.5631 0.027 Uiso 1 1 calc R U . . .
C18 C 0.52858(15) 0.75928(15) 0.56881(11) 0.0173(8) Uani 1 1 d . U . . .
C19 C 0.57801(15) 0.79528(15) 0.55126(11) 0.0181(8) Uani 1 1 d . U . . .
H19 H 0.6000 0.8301 0.5628 0.022 Uiso 1 1 calc R U . . .
C20 C 0.58658(18) 0.72298(17) 0.46537(11) 0.0234(9) Uani 1 1 d . U . . .
C21 C 0.51082(15) 0.77526(16) 0.60555(11) 0.0200(9) Uani 1 1 d . U . . .
C22 C 0.89611(16) 0.90215(16) 0.17160(12) 0.0229(9) Uani 1 1 d . U . . .
C23 C 0.84773(17) 0.86535(17) 0.18926(13) 0.0297(10) Uani 1 1 d . U . . .
H23 H 0.8269 0.8293 0.1794 0.036 Uiso 1 1 calc R U . . .
C24 C 0.82999(17) 0.88156(18) 0.22146(13) 0.0298(10) Uani 1 1 d . U . . .
H24 H 0.7965 0.8569 0.2337 0.036 Uiso 1 1 calc R U . . .
C25 C 0.86144(16) 0.93405(17) 0.23574(12) 0.0247(9) Uani 1 1 d . U . . .
C26 C 0.91017(16) 0.96844(16) 0.21663(11) 0.0216(9) Uani 1 1 d . U . . .
H26 H 0.9323 1.0043 0.2264 0.026 Uiso 1 1 calc R U . . .
C27 C 0.91764(17) 0.88881(18) 0.13546(12) 0.0259(10) Uani 1 1 d . U . . .
C28 C 0.84399(18) 0.95413(19) 0.27097(13) 0.0312(11) Uani 1 1 d . U . . .
O1W O 0.84777(19) 1.02519(17) 0.35170(12) 0.0647(11) Uani 1 1 d D U . . .
H1W1 H 0.857(2) 1.013(3) 0.3280(11) 0.097 Uiso 1 1 d D U . . .
H2W1 H 0.878(2) 1.023(3) 0.3647(15) 0.097 Uiso 1 1 d D U . . .
O2W O 0.46665(14) 0.53736(16) 0.50484(10) 0.0616(11) Uani 1 1 d . U . . .
H1W2 H 0.4992 0.5588 0.5122 0.092 Uiso 1 1 d R U . . .
H2W2 H 0.4477 0.5524 0.5099 0.092 Uiso 1 1 d R U . . .
O3W O 0.57565(13) 0.60944(15) 0.52941(10) 0.0579(10) Uani 1 1 d . U . . .
H1W3 H 0.5762 0.6286 0.5518 0.087 Uiso 1 1 d R U . . .
H2W3 H 0.6083 0.6091 0.5329 0.087 Uiso 1 1 d R U . . .
O4W O 0.58215(14) 0.67264(17) 0.59071(11) 0.0700(13) Uani 1 1 d . U . . .
H1W4 H 0.6050 0.6828 0.6050 0.105 Uiso 1 1 d R U . . .
H2W4 H 0.5561 0.6618 0.6017 0.105 Uiso 1 1 d R U . . .
O5W O 0.64934(13) 0.65573(13) 0.68753(9) 0.0407(8) Uani 1 1 d . U . . .
H1W5 H 0.6619 0.6732 0.6630 0.061 Uiso 1 1 d R U . . .
H2W5 H 0.6664 0.6386 0.6973 0.061 Uiso 1 1 d R U . . .
O6W O 0.50720(12) 0.83808(12) 0.68847(9) 0.0355(8) Uani 1 1 d . U . . .
H1W6 H 0.5136 0.8361 0.6630 0.053 Uiso 1 1 d R U . . .
H2W6 H 0.4754 0.8309 0.6905 0.053 Uiso 1 1 d R U . . .
O7W O 0.89460(13) 0.78908(14) 0.05479(11) 0.0558(11) Uani 1 1 d . U . . .
H1W7 H 0.9277 0.8080 0.0480 0.084 Uiso 1 1 d R U . . .
H2W7 H 0.8939 0.8069 0.0753 0.084 Uiso 1 1 d R U . . .
O8W O 0.64002(13) 0.87419(14) 0.65020(12) 0.0559(10) Uani 1 1 d . U . . .
H1W8 H 0.6465 0.9086 0.6519 0.084 Uiso 1 1 d R U . . .
H2W8 H 0.6045 0.8558 0.6396 0.084 Uiso 1 1 d R U . . .
Cl1 Cl 0.9425(7) 1.0678(6) 0.4210(5) 0.089(5) Uani 0.1667 1 d . U P B 1
O9W O 0.9436(5) 1.0732(5) 0.4354(3) 0.068(4) Uiso 0.5821 1 d . . P C 2
O10W O 0.65172(16) 0.55493(19) 0.43935(13) 0.0468(17) Uani 0.799(10) 1 d . U P D 1
O19W O 0.6652(7) 0.5893(8) 0.4156(6) 0.050(7) Uiso 0.201(10) 1 d . . P D 2
O11W O 0.8724(4) 0.9636(3) 0.4008(2) 0.054(2) Uani 0.5972 1 d . U P E 1
O12W O 0.3656(3) 0.4556(4) 0.3922(2) 0.065(2) Uani 0.666(12) 1 d . U P F 1
O13W O 0.3588(6) 0.4254(7) 0.3861(5) 0.065(2) Uani 0.334(12) 1 d . U P F 2
O14W O 0.3529(5) 0.5149(4) 0.3562(3) 0.079(3) Uani 0.5284 1 d . U P G 2
O15W O 0.9821(4) 1.0575(4) 0.2959(3) 0.064(3) Uiso 0.4399 1 d . . P . .
O16W O 0.3217(6) 0.5057(6) 0.3480(5) 0.079(5) Uiso 0.3623 1 d . . P . .
O17W O 0.8560(9) 0.9359(9) 0.3877(6) 0.070(6) Uiso 0.2898 1 d . . P E 1
O18W O 0.8911(7) 1.0176(6) 0.6614(5) 0.075(4) Uiso 0.2715 1 d . . P H 1
O20W O 0.9792(9) 1.0298(10) 0.3047(8) 0.082(7) Uiso 0.2084 1 d . . P I -1
O21W O 1.0027(13) 1.0661(13) 0.3466(11) 0.085(10) Uiso 0.1645 1 d . . P I 1
O22W O 0.9908(19) 1.058(2) 0.3254(17) 0.097(14) Uiso 0.1359 1 d . . P I 1
O23W O 0.0433(16) -0.0110(16) 0.3799(13) 0.095(11) Uiso 0.1314 1 d . . P J -2
O24W O 0.8792(17) 0.945(2) 0.3916(13) 0.062(12) Uiso 0.138 1 d . . P E 1
O25W O 0.0000 0.0000 0.3626(7) 0.116(7) Uiso 0.4518 3 d S . P J 2

loop_
_atom_site_aniso_label
_atom_site_aniso_U_11
_atom_site_aniso_U_22
_atom_site_aniso_U_33
_atom_site_aniso_U_23
_atom_site_aniso_U_13
_atom_site_aniso_U_12
Co1 0.0245(3) 0.0223(3) 0.0121(3) 0.0019(2) 0.0027(2) 0.0142(2)
Co2 0.0214(3) 0.0214(3) 0.0128(4) 0.000 0.000 0.01069(16)
Co3 0.0307(3) 0.0233(3) 0.0242(3) -0.0001(2) 0.0002(3) 0.0133(3)
Co4 0.0168(4) 0.0190(4) 0.0094(4) -0.0006(3) 0.0000(3) 0.0107(3)
Co5 0.0136(4) 0.0136(4) 0.0100(6) 0.000 0.000 0.00681(19)
Co6 0.0340(6) 0.0340(6) 0.154(2) 0.000 0.000 0.0170(3)
N15 0.110(6) 0.110(6) 0.103(9) 0.000 0.000 0.055(3)
N16 0.067(12) 0.055(13) 0.148(18) -0.024(12) 0.014(12) 0.050(10)
N17 0.040(12) 0.040(12) 0.17(2) -0.008(12) 0.002(11) 0.016(8)
O1 0.0390(18) 0.0352(17) 0.0203(15) 0.0114(13) 0.0106(14) 0.0237(15)
O2 0.046(2) 0.079(3) 0.063(2) 0.046(2) 0.034(2) 0.040(2)
O3 0.0340(17) 0.055(2) 0.0209(15) 0.0091(15) 0.0045(14) 0.0286(16)
O4 0.0421(19) 0.054(2) 0.0269(16) 0.0095(15) 0.0000(15) 0.0365(17)
O5 0.0361(17) 0.0331(17) 0.0201(14) 0.0023(13) -0.0024(13) 0.0217(14)
O6 0.064(2) 0.047(2) 0.050(2) 0.0002(18) -0.0152(19) 0.042(2)
O7 0.062(2) 0.045(2) 0.044(2) -0.0205(17) -0.0222(18) 0.0332(19)
O8 0.050(2) 0.0357(19) 0.050(2) -0.0234(17) -0.0118(18) 0.0199(17)
O9 0.0352(17) 0.0355(17) 0.0161(14) -0.0021(13) 0.0048(13) 0.0210(15)
O10 0.055(2) 0.0344(18) 0.0282(17) -0.0132(15) 0.0012(16) 0.0194(17)
O11 0.0291(16) 0.0224(15) 0.0233(15) -0.0031(13) 0.0059(13) 0.0094(13)
O12 0.0208(15) 0.0283(16) 0.0267(16) 0.0034(13) 0.0076(13) 0.0102(13)
O13 0.0340(17) 0.0379(18) 0.0174(14) -0.0063(13) -0.0016(13) 0.0214(15)
O14 0.0401(19) 0.0374(19) 0.049(2) -0.0223(17) -0.0046(17) 0.0136(16)
O15 0.0341(18) 0.0373(19) 0.0300(17) -0.0055(15) 0.0089(14) 0.0147(15)
O16 0.036(2) 0.051(2) 0.047(2) -0.0056(18) 0.0259(18) -0.0011(17)
N1 0.0235(18) 0.0233(18) 0.0144(16) 0.0020(14) 0.0035(14) 0.0145(15)
N2 0.0234(18) 0.0210(18) 0.0207(17) 0.0021(15) 0.0024(15) 0.0112(15)
N3 0.0222(17) 0.0186(17) 0.0146(16) 0.0007(14) -0.0005(14) 0.0117(15)
N4 0.0207(17) 0.0218(17) 0.0159(16) -0.0001(14) -0.0021(14) 0.0105(15)
N5 0.035(2) 0.040(2) 0.0233(18) 0.0000(17) 0.0035(17) 0.0170(18)
N6 0.036(2) 0.0267(19) 0.0281(19) -0.0003(16) 0.0053(17) 0.0157(17)
N7 0.069(3) 0.029(2) 0.043(3) -0.008(2) -0.023(2) 0.024(2)
N8 0.043(2) 0.031(2) 0.042(2) 0.0074(19) 0.002(2) 0.0168(19)
N9 0.056(3) 0.034(2) 0.032(2) 0.0062(18) 0.0101(19) 0.028(2)
N10 0.033(2) 0.032(2) 0.055(3) 0.000(2) 0.002(2) 0.0168(18)
N11 0.0248(18) 0.032(2) 0.0226(18) -0.0025(16) -0.0043(15) 0.0156(17)
N12 0.032(2) 0.030(2) 0.0260(19) 0.0052(16) 0.0014(16) 0.0163(17)
N13 0.0290(19) 0.037(2) 0.0212(18) -0.0047(16) 0.0001(16) 0.0219(17)
N14 0.0202(17) 0.0212(17) 0.0192(16) 0.0023(14) 0.0006(14) 0.0108(15)
C1 0.025(2) 0.021(2) 0.020(2) -0.0003(17) 0.0029(18) 0.0126(18)
C2 0.020(2) 0.031(2) 0.027(2) -0.0022(19) 0.0027(18) 0.0133(19)
C3 0.025(2) 0.030(2) 0.022(2) -0.0031(18) -0.0048(18) 0.018(2)
C4 0.021(2) 0.022(2) 0.0158(19) -0.0026(17) -0.0021(17) 0.0125(18)
C5 0.022(2) 0.024(2) 0.0154(19) 0.0000(17) 0.0017(17) 0.0140(18)
C6 0.033(3) 0.034(3) 0.025(2) 0.009(2) 0.013(2) 0.021(2)
C7 0.028(2) 0.029(2) 0.018(2) -0.0010(18) -0.0057(18) 0.017(2)
C8 0.022(2) 0.025(2) 0.026(2) 0.0067(18) 0.0075(18) 0.0137(19)
C9 0.035(3) 0.024(2) 0.037(3) 0.002(2) 0.005(2) 0.019(2)
C10 0.034(3) 0.021(2) 0.036(3) -0.004(2) 0.006(2) 0.013(2)
C11 0.027(2) 0.021(2) 0.026(2) -0.0024(18) 0.0004(19) 0.0093(19)
C12 0.025(2) 0.019(2) 0.025(2) 0.0017(18) 0.0023(18) 0.0095(18)
C13 0.030(2) 0.027(2) 0.027(2) 0.006(2) 0.0048(19) 0.016(2)
C14 0.036(3) 0.024(2) 0.036(3) -0.007(2) -0.003(2) 0.011(2)
C15 0.028(2) 0.021(2) 0.0143(18) -0.0004(17) -0.0030(17) 0.0159(18)
C16 0.029(2) 0.019(2) 0.021(2) -0.0025(18) -0.0059(19) 0.0084(19)
C17 0.020(2) 0.022(2) 0.021(2) 0.0011(18) 0.0002(17) 0.0080(18)
C18 0.0170(19) 0.018(2) 0.0167(19) 0.0008(16) 0.0008(16) 0.0087(17)
C19 0.023(2) 0.020(2) 0.0147(18) -0.0015(16) 0.0009(17) 0.0130(17)
C20 0.037(3) 0.028(2) 0.0133(19) -0.0037(18) -0.0033(19) 0.021(2)
C21 0.017(2) 0.028(2) 0.0163(19) 0.0036(18) 0.0022(17) 0.0126(18)
C22 0.022(2) 0.026(2) 0.021(2) -0.0019(18) -0.0075(18) 0.0131(19)
C23 0.030(2) 0.023(2) 0.033(2) -0.002(2) -0.003(2) 0.010(2)
C24 0.023(2) 0.030(2) 0.028(2) 0.005(2) 0.0023(19) 0.007(2)
C25 0.022(2) 0.026(2) 0.024(2) 0.0031(19) 0.0020(18) 0.0106(19)
C26 0.021(2) 0.023(2) 0.0177(19) 0.0006(17) -0.0005(17) 0.0095(18)
C27 0.027(2) 0.033(3) 0.024(2) -0.009(2) -0.0077(19) 0.019(2)
C28 0.026(2) 0.038(3) 0.024(2) 0.001(2) 0.007(2) 0.012(2)
O1W 0.099(3) 0.066(3) 0.047(2) -0.002(2) 0.012(2) 0.054(3)
O2W 0.055(2) 0.102(3) 0.047(2) 0.016(2) 0.019(2) 0.054(2)
O3W 0.041(2) 0.089(3) 0.041(2) -0.005(2) 0.0008(17) 0.030(2)
O4W 0.039(2) 0.118(4) 0.051(2) -0.017(2) -0.0015(19) 0.038(2)
O5W 0.045(2) 0.046(2) 0.0323(18) 0.0118(16) 0.0076(15) 0.0234(17)
O6W 0.0308(17) 0.052(2) 0.0262(16) -0.0082(15) -0.0002(14) 0.0224(16)
O7W 0.0345(19) 0.052(2) 0.065(3) -0.025(2) 0.0054(18) 0.0097(17)
O8W 0.043(2) 0.048(2) 0.084(3) -0.008(2) -0.020(2) 0.0278(18)
Cl1 0.112(11) 0.062(7) 0.062(8) -0.005(7) 0.013(8) 0.020(6)
O10W 0.040(3) 0.055(3) 0.051(3) -0.005(2) -0.001(2) 0.027(2)
O11W 0.075(5) 0.060(5) 0.043(4) 0.019(4) 0.022(4) 0.046(5)
O12W 0.029(3) 0.049(5) 0.088(4) 0.017(5) 0.001(3) -0.002(4)
O13W 0.029(3) 0.049(5) 0.088(4) 0.017(5) 0.001(3) -0.002(4)
O14W 0.105(8) 0.084(7) 0.049(5) -0.006(5) 0.006(6) 0.049(6)

loop_
_atom_type_symbol
_atom_type_description
_atom_type_scat_dispersion_real
_atom_type_scat_dispersion_imag
_atom_type_scat_source
C C 0.0033 0.0016 'International Tables Vol C Tables 4.2.6.8 and 6.1.1.4'
H H 0.0000 0.0000 'International Tables Vol C Tables 4.2.6.8 and 6.1.1.4'
Co Co 0.3494 0.9721 'International Tables Vol C Tables 4.2.6.8 and 6.1.1.4'
N N 0.0061 0.0033 'International Tables Vol C Tables 4.2.6.8 and 6.1.1.4'
O O 0.0106 0.0060 'International Tables Vol C Tables 4.2.6.8 and 6.1.1.4'
Cl Cl 0.1484 0.1585 'International Tables Vol C Tables 4.2.6.8 and 6.1.1.4'

loop_
_geom_angle_atom_site_label_1
_geom_angle_atom_site_label_2
_geom_angle_atom_site_label_3
_geom_angle
_geom_angle_site_symmetry_1
_geom_angle_site_symmetry_3
_geom_angle_publ_flag
O5 Co1 O9 92.78(11) . . ?
O5 Co1 O1 94.11(11) . . ?
O9 Co1 O1 91.50(11) . . ?
O5 Co1 N1 167.44(12) . . ?
O9 Co1 N1 97.01(11) . . ?
O1 Co1 N1 77.83(11) . . ?
O5 Co1 N3 95.08(11) . . ?
O9 Co1 N3 77.89(11) . . ?
O1 Co1 N3 166.28(12) . . ?
N1 Co1 N3 94.67(12) . . ?
O5 Co1 N2 77.73(12) . . ?
O9 Co1 N2 168.11(12) . . ?
O1 Co1 N2 96.26(12) . . ?
N1 Co1 N2 93.43(12) . . ?
N3 Co1 N2 95.64(12) . . ?
O13 Co2 O13 94.12(11) 3_675 2_765 ?
O13 Co2 O13 94.12(11) 3_675 . ?
O13 Co2 O13 94.12(11) 2_765 . ?
O13 Co2 N4 94.33(11) 3_675 . ?
O13 Co2 N4 168.66(11) 2_765 . ?
O13 Co2 N4 77.75(12) . . ?
O13 Co2 N4 77.75(12) 3_675 3_675 ?
O13 Co2 N4 94.33(11) 2_765 3_675 ?
O13 Co2 N4 168.66(11) . 3_675 ?
N4 Co2 N4 94.83(12) . 3_675 ?
O13 Co2 N4 168.66(12) 3_675 2_765 ?
O13 Co2 N4 77.75(12) 2_765 2_765 ?
O13 Co2 N4 94.33(11) . 2_765 ?
N4 Co2 N4 94.83(12) . 2_765 ?
N4 Co2 N4 94.83(12) 3_675 2_765 ?
N8 Co3 N6 179.21(16) . . ?
N8 Co3 N5 90.49(16) . . ?
N6 Co3 N5 89.10(15) . . ?
N8 Co3 N7 89.95(16) . . ?
N6 Co3 N7 90.46(16) . . ?
N5 Co3 N7 179.35(16) . . ?
N8 Co3 N10 89.71(16) . . ?
N6 Co3 N10 90.96(15) . . ?
N5 Co3 N10 89.23(16) . . ?
N7 Co3 N10 90.30(18) . . ?
N8 Co3 N9 90.36(16) . . ?
N6 Co3 N9 88.97(15) . . ?
N5 Co3 N9 90.39(16) . . ?
N7 Co3 N9 90.08(17) . . ?
N10 Co3 N9 179.61(18) . . ?
N13 Co4 N13 180.0 . 13_666 ?
N13 Co4 N11 91.02(14) . . ?
N13 Co4 N11 88.98(14) 13_666 . ?
N13 Co4 N11 88.99(14) . 13_666 ?
N13 Co4 N11 91.01(14) 13_666 13_666 ?
N11 Co4 N11 180.0 . 13_666 ?
N13 Co4 N12 88.60(15) . 13_666 ?
N13 Co4 N12 91.40(15) 13_666 13_666 ?
N11 Co4 N12 87.77(15) . 13_666 ?
N11 Co4 N12 92.23(15) 13_666 13_666 ?
N13 Co4 N12 91.41(15) . . ?
N13 Co4 N12 88.59(15) 13_666 . ?
N11 Co4 N12 92.23(15) . . ?
N11 Co4 N12 87.77(15) 13_666 . ?
N12 Co4 N12 180.0 13_666 . ?
N14 Co5 N14 91.83(13) 3_565 . ?
N14 Co5 N14 180.00(16) 3_565 15_556 ?
N14 Co5 N14 88.17(13) . 15_556 ?
N14 Co5 N14 88.17(13) 3_565 14_456 ?
N14 Co5 N14 88.17(13) . 14_456 ?
N14 Co5 N14 91.83(13) 15_556 14_456 ?
N14 Co5 N14 88.17(13) 3_565 13_566 ?
N14 Co5 N14 180.0 . 13_566 ?
N14 Co5 N14 91.83(13) 15_556 13_566 ?
N14 Co5 N14 91.83(13) 14_456 13_566 ?
N14 Co5 N14 91.84(13) 3_565 2_665 ?
N14 Co5 N14 91.83(13) . 2_665 ?
N14 Co5 N14 88.16(13) 15_556 2_665 ?
N14 Co5 N14 180.0 14_456 2_665 ?
N14 Co5 N14 88.17(13) 13_566 2_665 ?
N15 Co6 N15 180.0 10_776 . ?
N15 Co6 N16 97.4(7) 10_776 12_656 ?
N15 Co6 N16 82.6(7) . 12_656 ?
N15 Co6 N16 82.6(7) 10_776 3_675 ?
N15 Co6 N16 97.4(7) . 3_675 ?
N16 Co6 N16 180.0 12_656 3_675 ?
N15 Co6 N16 97.4(7) 10_776 11_566 ?
N15 Co6 N16 82.6(7) . 11_566 ?
N16 Co6 N16 118.4(3) 12_656 11_566 ?
N16 Co6 N16 61.6(3) 3_675 11_566 ?
N15 Co6 N16 82.6(7) 10_776 2_765 ?
N15 Co6 N16 97.4(7) . 2_765 ?
N16 Co6 N16 61.6(3) 12_656 2_765 ?
N16 Co6 N16 118.4(3) 3_675 2_765 ?
N16 Co6 N16 180.0 11_566 2_765 ?
N15 Co6 N16 97.4(7) 10_776 10_776 ?
N15 Co6 N16 82.6(7) . 10_776 ?
N16 Co6 N16 118.4(3) 12_656 10_776 ?
N16 Co6 N16 61.6(3) 3_675 10_776 ?
N16 Co6 N16 118.4(3) 11_566 10_776 ?
N16 Co6 N16 61.6(3) 2_765 10_776 ?
N15 Co6 N16 82.6(7) 10_776 . ?
N15 Co6 N16 97.4(7) . . ?
N16 Co6 N16 61.6(3) 12_656 . ?
N16 Co6 N16 118.4(3) 3_675 . ?
N16 Co6 N16 61.6(3) 11_566 . ?
N16 Co6 N16 118.4(3) 2_765 . ?
N16 Co6 N16 179.999(13) 10_776 . ?
N15 Co6 N17 95.5(7) 10_776 10_776 ?
N15 Co6 N17 84.5(7) . 10_776 ?
N16 Co6 N17 146.1(5) 12_656 10_776 ?
N16 Co6 N17 33.9(5) 3_675 10_776 ?
N16 Co6 N17 28.4(5) 11_566 10_776 ?
N16 Co6 N17 151.6(5) 2_765 10_776 ?
N16 Co6 N17 90.7(5) 10_776 10_776 ?
N16 Co6 N17 89.3(5) . 10_776 ?
N15 Co6 N17 95.5(7) 10_776 12_656 ?
N15 Co6 N17 84.5(7) . 12_656 ?
N16 Co6 N17 90.7(5) 12_656 12_656 ?
N16 Co6 N17 89.3(5) 3_675 12_656 ?
N16 Co6 N17 146.1(5) 11_566 12_656 ?
N16 Co6 N17 33.9(5) 2_765 12_656 ?
N16 Co6 N17 28.4(5) 10_776 12_656 ?
N16 Co6 N17 151.6(5) . 12_656 ?
N17 Co6 N17 119.1(3) 10_776 12_656 ?
N15 Co6 N17 84.5(7) 10_776 3_675 ?
N15 Co6 N17 95.5(7) . 3_675 ?
N16 Co6 N17 89.3(5) 12_656 3_675 ?
N16 Co6 N17 90.7(5) 3_675 3_675 ?
N16 Co6 N17 33.9(5) 11_566 3_675 ?
N16 Co6 N17 146.1(5) 2_765 3_675 ?
N16 Co6 N17 151.6(5) 10_776 3_675 ?
N16 Co6 N17 28.4(5) . 3_675 ?
N17 Co6 N17 60.9(2) 10_776 3_675 ?
N17 Co6 N17 180.0 12_656 3_675 ?
N15 Co6 N17 84.5(7) 10_776 2_765 ?
N15 Co6 N17 95.5(7) . 2_765 ?
N16 Co6 N17 151.6(5) 12_656 2_765 ?
N16 Co6 N17 28.4(5) 3_675 2_765 ?
N16 Co6 N17 89.3(5) 11_566 2_765 ?
N16 Co6 N17 90.7(5) 2_765 2_765 ?
N16 Co6 N17 33.9(5) 10_776 2_765 ?
N16 Co6 N17 146.1(5) . 2_765 ?
N17 Co6 N17 60.9(2) 10_776 2_765 ?
N17 Co6 N17 60.9(2) 12_656 2_765 ?
N17 Co6 N17 119.1(3) 3_675 2_765 ?
N17 N16 N17 142(2) 3_675 11_566 ?
N17 N16 Co6 76.2(13) 3_675 . ?
N17 N16 Co6 73.4(11) 11_566 . ?
N16 N17 N16 144(2) 2_765 12_656 ?
N16 N17 Co6 75.4(13) 2_765 . ?
N16 N17 Co6 72.7(11) 12_656 . ?
C6 O1 Co1 116.8(3) . . ?
C13 O5 Co1 117.3(3) . . ?
C20 O9 Co1 117.2(2) . . ?
C27 O13 Co2 116.5(3) . . ?
C5 N1 C1 118.4(3) . . ?
C5 N1 Co1 128.4(3) . . ?
C1 N1 Co1 113.2(3) . . ?
C8 N2 C12 117.9(3) . . ?
C8 N2 Co1 113.5(3) . . ?
C12 N2 Co1 128.6(3) . . ?
C19 N3 C15 118.1(3) . . ?
C19 N3 Co1 128.7(3) . . ?
C15 N3 Co1 113.2(2) . . ?
C26 N4 C22 118.5(3) . . ?
C26 N4 Co2 128.3(3) . . ?
C22 N4 Co2 113.2(3) . . ?
N1 C1 C2 122.3(4) . . ?
N1 C1 C6 114.9(3) . . ?
C2 C1 C6 122.8(4) . . ?
C1 C2 C3 118.9(4) . . ?
C2 C3 C4 119.6(4) . . ?
C3 C4 C5 117.8(4) . . ?
C3 C4 C7 121.7(3) . . ?
C5 C4 C7 120.5(3) . . ?
N1 C5 C4 122.9(4) . . ?
O2 C6 O1 126.1(4) . . ?
O2 C6 C1 117.2(4) . . ?
O1 C6 C1 116.7(4) . . ?
O4 C7 O3 124.8(4) . . ?
O4 C7 C4 118.4(4) . . ?
O3 C7 C4 116.8(3) . . ?
N2 C8 C9 122.5(4) . . ?
N2 C8 C13 114.8(4) . . ?
C9 C8 C13 122.7(4) . . ?
C10 C9 C8 119.3(4) . . ?
C9 C10 C11 119.5(4) . . ?
C12 C11 C10 117.7(4) . . ?
C12 C11 C14 120.1(4) . . ?
C10 C11 C14 122.1(4) . . ?
N2 C12 C11 123.0(4) . . ?
O6 C13 O5 125.1(4) . . ?
O6 C13 C8 118.6(4) . . ?
O5 C13 C8 116.3(3) . . ?
O8 C14 O7 125.4(4) . . ?
O8 C14 C11 116.7(4) . . ?
O7 C14 C11 117.9(4) . . ?
N3 C15 C16 122.6(4) . . ?
N3 C15 C20 115.1(3) . . ?
C16 C15 C20 122.3(4) . . ?
C15 C16 C17 119.1(4) . . ?
C16 C17 C18 119.1(4) . . ?
C17 C18 C19 118.3(4) . . ?
C17 C18 C21 121.3(3) . . ?
C19 C18 C21 120.4(3) . . ?
N3 C19 C18 122.7(4) . . ?
O10 C20 O9 125.7(4) . . ?
O10 C20 C15 117.8(4) . . ?
O9 C20 C15 116.5(3) . . ?
O12 C21 O11 125.0(4) . . ?
O12 C21 C18 117.4(3) . . ?
O11 C21 C18 117.6(3) . . ?
N4 C22 C23 121.9(4) . . ?
N4 C22 C27 115.1(4) . . ?
C23 C22 C27 122.9(4) . . ?
C22 C23 C24 119.2(4) . . ?
C23 C24 C25 119.5(4) . . ?
C24 C25 C26 117.7(4) . . ?
C24 C25 C28 121.8(4) . . ?
C26 C25 C28 120.4(4) . . ?
N4 C26 C25 123.1(4) . . ?
O14 C27 O13 126.0(4) . . ?
O14 C27 C22 117.8(4) . . ?
O13 C27 C22 116.3(4) . . ?
O16 C28 O15 125.7(4) . . ?
O16 C28 C25 117.9(4) . . ?
O15 C28 C25 116.3(4) . . ?
O24W O11W O17W 45(3) . . ?
O20W O15W O22W 63(3) . . ?
O20W O15W O21W 69(3) . . ?
O22W O15W O21W 7(3) . . ?
O24W O17W O11W 58(5) . . ?
O16W O18W O21W 150(2) 6_565 12_656 ?
O16W O18W O22W 124(2) 6_565 12_656 ?
O21W O18W O22W 26.4(18) 12_656 12_656 ?
O15W O20W O22W 70(4) . . ?
O15W O20W O21W 85(3) . . ?
O22W O20W O21W 15(4) . . ?
O22W O21W O18W 91(5) . 11_566 ?
O22W O21W O20W 19(4) . . ?
O18W O21W O20W 109(2) 11_566 . ?
O22W O21W O15W 9(4) . . ?
O18W O21W O15W 82.8(18) 11_566 . ?
O20W O21W O15W 26.3(10) . . ?
O21W O22W O20W 146(8) . . ?
O21W O22W O15W 164(8) . . ?
O20W O22W O15W 47(3) . . ?
O21W O22W O18W 63(5) . 11_566 ?
O20W O22W O18W 149(5) . 11_566 ?
O15W O22W O18W 103(4) . 11_566 ?
O17W O24W O11W 77(6) . . ?

loop_
_geom_bond_atom_site_label_1
_geom_bond_atom_site_label_2
_geom_bond_distance
_geom_bond_site_symmetry_2
_geom_bond_publ_flag
Co1 O5 2.078(3) . ?
Co1 O9 2.083(3) . ?
Co1 O1 2.092(3) . ?
Co1 N1 2.136(3) . ?
Co1 N3 2.137(3) . ?
Co1 N2 2.138(3) . ?
Co2 O13 2.093(3) 3_675 ?
Co2 O13 2.093(3) 2_765 ?
Co2 O13 2.093(3) . ?
Co2 N4 2.129(3) . ?
Co2 N4 2.129(3) 3_675 ?
Co2 N4 2.129(3) 2_765 ?
Co3 N8 1.956(4) . ?
Co3 N6 1.959(3) . ?
Co3 N5 1.964(3) . ?
Co3 N7 1.966(4) . ?
Co3 N10 1.968(4) . ?
Co3 N9 1.971(4) . ?
Co4 N13 1.949(3) . ?
Co4 N13 1.950(3) 13_666 ?
Co4 N11 1.951(3) . ?
Co4 N11 1.951(3) 13_666 ?
Co4 N12 1.956(3) 13_666 ?
Co4 N12 1.956(3) . ?
Co5 N14 1.956(3) 3_565 ?
Co5 N14 1.956(3) . ?
Co5 N14 1.956(3) 15_556 ?
Co5 N14 1.956(3) 14_456 ?
Co5 N14 1.956(3) 13_566 ?
Co5 N14 1.956(3) 2_665 ?
Co6 N15 1.974(13) 10_776 ?
Co6 N15 1.974(13) . ?
Co6 N16 1.984(13) 12_656 ?
Co6 N16 1.984(13) 3_675 ?
Co6 N16 1.984(13) 11_566 ?
Co6 N16 1.984(13) 2_765 ?
Co6 N16 1.984(13) 10_776 ?
Co6 N16 1.984(13) . ?
Co6 N17 1.991(15) 10_776 ?
Co6 N17 1.991(15) 12_656 ?
Co6 N17 1.991(15) 3_675 ?
Co6 N17 1.991(15) 2_765 ?
N16 N17 0.975(16) 3_675 ?
N16 N17 1.160(18) 11_566 ?
N17 N16 0.975(16) 2_765 ?
N17 N16 1.160(18) 12_656 ?
O1 C6 1.257(5) . ?
O2 C6 1.234(5) . ?
O3 C7 1.267(5) . ?
O4 C7 1.237(5) . ?
O5 C13 1.273(5) . ?
O6 C13 1.238(5) . ?
O7 C14 1.259(5) . ?
O8 C14 1.257(5) . ?
O9 C20 1.269(5) . ?
O10 C20 1.238(5) . ?
O11 C21 1.261(5) . ?
O12 C21 1.255(5) . ?
O13 C27 1.270(5) . ?
O14 C27 1.245(5) . ?
O15 C28 1.267(5) . ?
O16 C28 1.233(5) . ?
N1 C5 1.341(5) . ?
N1 C1 1.343(5) . ?
N2 C8 1.346(5) . ?
N2 C12 1.346(5) . ?
N3 C19 1.346(5) . ?
N3 C15 1.346(5) . ?
N4 C26 1.333(5) . ?
N4 C22 1.351(5) . ?
C1 C2 1.382(6) . ?
C1 C6 1.520(6) . ?
C2 C3 1.384(6) . ?
C3 C4 1.387(5) . ?
C4 C5 1.393(5) . ?
C4 C7 1.512(5) . ?
C8 C9 1.383(6) . ?
C8 C13 1.515(6) . ?
C9 C10 1.369(6) . ?
C10 C11 1.396(6) . ?
C11 C12 1.393(6) . ?
C11 C14 1.511(6) . ?
C15 C16 1.379(6) . ?
C15 C20 1.514(5) . ?
C16 C17 1.385(6) . ?
C17 C18 1.391(5) . ?
C18 C19 1.391(5) . ?
C18 C21 1.507(5) . ?
C22 C23 1.380(6) . ?
C22 C27 1.510(6) . ?
C23 C24 1.383(6) . ?
C24 C25 1.386(6) . ?
C25 C26 1.393(6) . ?
C25 C28 1.519(6) . ?
O11W O24W 0.71(4) . ?
O11W O17W 0.82(2) . ?
O14W O16W 0.836(14) . ?
O15W O20W 0.80(2) . ?
O15W O22W 1.04(6) . ?
O15W O21W 1.81(4) . ?
O16W O18W 1.271(19) 8_654 ?
O17W O24W 0.59(4) . ?
O18W O16W 1.271(19) 6_565 ?
O18W O21W 1.57(3) 12_656 ?
O18W O22W 1.77(5) 12_656 ?
O20W O22W 0.99(5) . ?
O20W O21W 1.70(4) . ?
O21W O22W 0.79(5) . ?
O21W O18W 1.57(3) 11_566 ?
O22W O18W 1.77(5) 11_566 ?
O23W O25W 1.53(4) . ?

loop_
_geom_hbond_atom_site_label_D
_geom_hbond_atom_site_label_H
_geom_hbond_atom_site_label_A
_geom_hbond_distance_DH
_geom_hbond_distance_HA
_geom_hbond_distance_DA
_geom_hbond_angle_DHA
_geom_hbond_site_symmetry_A
N5 H5A O2W 0.91 2.59 3.206(5) 125.9 .
N5 H5A O2W 0.91 2.57 3.369(5) 147.3 10_666
N5 H5B O10 0.91 2.17 3.031(5) 157.8 .
N5 H5C O10W 0.91 2.03 2.895(5) 157.4 .
N6 H6A O10 0.91 1.95 2.839(5) 165.6 .
N6 H6B O1W 0.91 2.16 3.056(6) 169.1 16_665
N6 H6C O5W 0.91 2.24 3.152(5) 174.8 8_654
N7 H7A O8W 0.91 2.00 2.880(5) 160.9 8_654
N7 H7B O1W 0.91 2.24 2.957(5) 135.8 16_665
N7 H7C O12W 0.91 2.66 3.335(8) 131.8 .
N8 H8A O3W 0.91 2.46 3.142(5) 131.7 10_666
N8 H8C O12W 0.91 2.19 2.950(8) 140.0 .
N8 H8C O13W 0.91 2.13 2.982(15) 154.8 .
N9 H9A O3 0.91 2.35 2.978(5) 126.5 8_654
N9 H9C O5W 0.91 2.33 3.147(5) 149.0 8_654
N9 H9C O19W 0.91 2.16 2.871(18) 133.8 .
N10 H10A O12W 0.91 2.14 3.005(9) 159.4 .
N10 H10B O15 0.91 2.10 3.003(5) 171.6 16_665
N10 H10C O2W 0.91 2.26 3.144(5) 163.6 .
N11 H11A O4 0.91 2.30 2.948(4) 127.8 .
N11 H11A O5 0.91 2.37 3.018(4) 127.8 12_656
N11 H11B O8 0.91 2.29 3.147(5) 156.1 14_456
N11 H11C O16 0.91 2.11 2.944(5) 152.6 6_565
N12 H12A O1 0.91 2.46 3.031(4) 121.3 12_656
N12 H12A O8 0.91 2.47 3.153(5) 132.1 2_765
N12 H12B O16 0.91 2.36 3.180(5) 150.4 12_656
N12 H12B O17W 0.91 2.64 3.14(2) 115.0 12_656
N12 H12C O4 0.91 2.11 2.900(5) 144.9 .
N13 H13A O9 0.91 2.54 3.059(4) 116.6 12_656
N13 H13A O16 0.91 2.18 2.953(5) 141.8 6_565
N13 H13B O4 0.91 2.15 2.991(4) 154.1 13_666
N13 H13C O8 0.91 2.20 2.955(5) 139.9 2_765
N14 H14A O12 0.91 2.28 3.109(4) 150.8 15_556
N14 H14B O12 0.91 2.33 2.989(4) 129.4 2_665
N14 H14B O13 0.91 2.52 3.022(4) 115.4 16_665
N14 H14C O12 0.91 2.08 2.919(4) 152.2 .
O1W H1W1 O15 0.97(4) 1.78(4) 2.734(5) 166(5) .
O1W H2W1 Cl1 1.00(4) 2.52(5) 3.326(18) 137(4) .
O1W H2W1 O11W 1.00(4) 2.02(6) 2.754(8) 128(5) .
O1W H2W1 O24W 1.00(4) 2.40(7) 3.13(4) 130(5) .
O2W H1W2 O3W 0.85 2.00 2.849(5) 179.7 .
O2W H2W2 O14 0.85 2.19 2.978(5) 152.7 18_545
O3W H1W3 O4W 0.94 1.78 2.706(5) 172.7 .
O3W H2W3 O6 0.94 1.94 2.869(5) 170.6 12_656
O4W H1W4 O3 0.74 2.03 2.736(5) 158.4 .
O4W H2W4 O6W 0.74 2.10 2.791(4) 154.6 14_456
O5W H1W5 O3 0.95 1.90 2.776(4) 153.3 .
O5W H2W5 O8 0.91 1.91 2.784(5) 161.0 14_456
O6W H1W6 O11 0.90 1.84 2.722(4) 165.3 .
O6W H2W6 O12 0.82 2.00 2.804(4) 164.0 15_556
O7W H1W7 O6W 0.85 1.99 2.798(4) 158.2 6_564
O7W H2W7 O14 0.87 1.92 2.789(5) 174.3 .
O8W H1W8 O5W 0.90 1.94 2.836(5) 170.2 15_556
O8W H2W8 O11 0.95 1.85 2.791(4) 175.1 .
